data_4105373
loop_
_publ_author_name
'Nadine Tenn'
'Nathalie Bellec'
'Olivier Jeannin'
'Lidia Piekara-Sady'
'Pascale Auban-Senzier'
'Jorge \'I\~niguez'
'Enric Canadell'
'Dominique Lorcy'

_publ_section_title
;
 A Single-Component Molecular Metal Based on a Thiazole Dithiolate Gold
 Complex
;
_journal_name_full 'Journal of the American Chemical Society'
_journal_page_first 16961
_journal_page_last 16967
_journal_paper_doi 10.1021/ja907426s
_journal_volume 131
_journal_year 2009
_chemical_formula_moiety 'C16 H40 N2, 2(C10 H10 Au N2 S8)'
_chemical_formula_sum 'C36 H60 Au2 N6 S16'
_chemical_formula_weight 1483.96
_chemical_name_common Au(Etthiazdt)2NEt4
_chemical_name_systematic
;
 ?
;
_space_group_IT_number 14
_symmetry_cell_setting monoclinic
_symmetry_space_group_name_Hall '-P 2ybc'
_symmetry_space_group_name_H-M 'P 1 21/c 1'
_atom_sites_solution_hydrogens geom
_atom_sites_solution_primary direct
_atom_sites_solution_secondary difmap
_audit_creation_method SHELXL-97
_cell_angle_alpha 90.00
_cell_angle_beta 96.686(3)
_cell_angle_gamma 90.00
_cell_formula_units_Z 1
_cell_length_a 9.5917(4)
_cell_length_b 13.0319(5)
_cell_length_c 10.8481(4)
_cell_measurement_reflns_used 3194
_cell_measurement_temperature 293(2)
_cell_measurement_theta_max 27.485
_cell_measurement_theta_min 2.910
_cell_volume 1346.77(9)
_computing_cell_refinement 'Dirax/lsq (Duisenberg & Schreurs, 1989-2000)'
_computing_data_collection 'Collect (Bruker AXS BV, 1997-2004)'
_computing_data_reduction 'EvalCCD (Duisenberg & Schreurs 1990-2000)'
_computing_molecular_graphics 'Ortep-3 for Windows (Farrugia, 1997)'
_computing_publication_material 'WinGX publication routines (Farrugia, 1999)'
_computing_structure_refinement 'SHELXL-97 (Sheldrick, 1997)'
_computing_structure_solution 'SIR92 (Altomare et al., 1993)'
_diffrn_ambient_temperature 293(2)
_diffrn_detector_area_resol_mean 9
_diffrn_measured_fraction_theta_full 0.998
_diffrn_measured_fraction_theta_max 0.998
_diffrn_measurement_device '95mm CCD camera on \k-goniostat'
_diffrn_measurement_device_type KappaCCD
_diffrn_measurement_method CCD
_diffrn_radiation_monochromator 'horizonally mounted graphite crystal'
_diffrn_radiation_source 'fine-focus sealed tube'
_diffrn_radiation_type MoK\a
_diffrn_radiation_wavelength 0.71073
_diffrn_reflns_av_R_equivalents 0.0692
_diffrn_reflns_av_sigmaI/netI 0.0453
_diffrn_reflns_limit_h_max 11
_diffrn_reflns_limit_h_min -12
_diffrn_reflns_limit_k_max 16
_diffrn_reflns_limit_k_min -16
_diffrn_reflns_limit_l_max 14
_diffrn_reflns_limit_l_min -14
_diffrn_reflns_number 17219
_diffrn_reflns_theta_full 27.49
_diffrn_reflns_theta_max 27.49
_diffrn_reflns_theta_min 3.65
_exptl_absorpt_coefficient_mu 6.095
_exptl_absorpt_correction_T_max 0.547599
_exptl_absorpt_correction_T_min 0.362652
_exptl_absorpt_correction_type multi-scan
_exptl_absorpt_process_details
;
  [Sheldrick, G.M. (2002). SADABS Bruker AXS Inc., Madison, Wisconsin, USA]
;
_exptl_crystal_colour Black
_exptl_crystal_density_diffrn 1.829
_exptl_crystal_description Needle
_exptl_crystal_F_000 732
_exptl_crystal_size_max 0.4
_exptl_crystal_size_mid 0.1
_exptl_crystal_size_min 0.1
_refine_diff_density_max 2.066
_refine_diff_density_min -0.756
_refine_diff_density_rms 0.131
_refine_ls_extinction_method none
_refine_ls_goodness_of_fit_ref 1.072
_refine_ls_hydrogen_treatment constr
_refine_ls_matrix_type full
_refine_ls_number_parameters 152
_refine_ls_number_reflns 3075
_refine_ls_number_restraints 0
_refine_ls_restrained_S_all 1.072
_refine_ls_R_factor_all 0.0714
_refine_ls_R_factor_gt 0.0383
_refine_ls_shift/su_max 0.000
_refine_ls_shift/su_mean 0.000
_refine_ls_structure_factor_coef Fsqd
_refine_ls_weighting_details 'calc w=1/[\s^2^(Fo^2^)+(0.0273P)^2^+3.3985P] where P=(Fo^2^+2Fc^2^)/3'
_refine_ls_weighting_scheme calc
_refine_ls_wR_factor_gt 0.0720
_refine_ls_wR_factor_ref 0.0813
_reflns_number_gt 2131
_reflns_number_total 3075
_reflns_threshold_expression >2sigma(I)
_cod_data_source_file ja907426s_si_001.cif
_cod_data_source_block Au(Etthiazdt)2monoanion
_cod_depositor_comments
;
The following automatic conversions were performed:

'_refine_ls_hydrogen_treatment' value 'Constr' changed to 'constr'
according to the built-in table from CIF Core dictionary named
'cif_core.dic' version 2.4.1 from 2010-06-29.

Automatic conversion script
Id: cif_fix_values 1715 2011-07-08 13:25:40Z adriana 
;
_cod_database_code 4105373

loop_
_symmetry_equiv_pos_as_xyz
'x, y, z'
'-x, y+1/2, -z+1/2'
'-x, -y, -z'
'x, -y-1/2, z-1/2'

loop_
_atom_site_label
_atom_site_type_symbol
_atom_site_fract_x
_atom_site_fract_y
_atom_site_fract_z
_atom_site_U_iso_or_equiv
_atom_site_adp_type
_atom_site_occupancy
_atom_site_symmetry_multiplicity
_atom_site_calc_flag
_atom_site_refinement_flags
_atom_site_disorder_assembly
_atom_site_disorder_group
Au Au 0.0000 0.0000 0.0000 0.03747(11) Uani 1 2 d S . .
S1 S 0.0416(2) -0.16307(12) 0.08493(15) 0.0552(5) Uani 1 1 d . . .
S2 S 0.07040(19) 0.07847(12) 0.18993(14) 0.0464(4) Uani 1 1 d . . .
S3 S 0.2002(2) -0.21284(12) 0.33975(14) 0.0492(4) Uani 1 1 d . . .
S4 S 0.3462(2) -0.13567(14) 0.58061(15) 0.0587(5) Uani 1 1 d . . .
C1 C 0.1250(7) -0.1269(5) 0.2299(5) 0.0414(14) Uani 1 1 d . . .
C2 C 0.1378(6) -0.0308(4) 0.2716(5) 0.0332(13) Uani 1 1 d . . .
C3 C 0.2566(7) -0.1147(5) 0.4427(5) 0.0399(14) Uani 1 1 d . . .
C4 C 0.2426(7) 0.0748(4) 0.4541(5) 0.0416(15) Uani 1 1 d . . .
H4A H 0.2420 0.1286 0.3922 0.050 Uiso 1 1 calc R . .
H4B H 0.3357 0.0725 0.4997 0.050 Uiso 1 1 calc R . .
C5 C 0.1367(8) 0.1010(5) 0.5430(7) 0.0594(19) Uani 1 1 d . . .
H5A H 0.1612 0.1655 0.5825 0.089 Uiso 1 1 calc R . .
H5B H 0.1372 0.0483 0.6049 0.089 Uiso 1 1 calc R . .
H5C H 0.0447 0.1059 0.4978 0.089 Uiso 1 1 calc R . .
N1 N 0.2131(5) -0.0235(3) 0.3916(4) 0.0364(11) Uani 1 1 d . . .
N1A N 0.5000 0.0000 0.0000 0.0353(13) Uani 0.50 2 d SP . 1
C1A C 0.6140(16) -0.0243(12) 0.1086(13) 0.065(4) Uani 0.50 1 d P A 1
H1A1 H 0.6490 0.0385 0.1492 0.078 Uiso 0.50 1 calc PR A 1
H1A2 H 0.6920 -0.0603 0.0788 0.078 Uiso 0.50 1 calc PR A 1
C2A C 0.3822(14) 0.0579(9) 0.0443(13) 0.047(3) Uani 0.50 1 d P B 1
H2A1 H 0.3393 0.0164 0.1037 0.057 Uiso 0.50 1 calc PR B 1
H2A2 H 0.3116 0.0715 -0.0253 0.057 Uiso 0.50 1 calc PR B 1
C4A C 0.4333(10) 0.1640(6) 0.1078(9) 0.080(3) Uani 0.50 1 d P B 1
H4A1 H 0.3545 0.1991 0.1352 0.120 Uiso 0.50 1 calc PR B 1
H4A2 H 0.4741 0.2060 0.0486 0.120 Uiso 0.50 1 calc PR B 1
H4A3 H 0.5020 0.1508 0.1776 0.120 Uiso 0.50 1 calc PR B 1
C5A C 0.5388(11) -0.0959(7) 0.2041(9) 0.092(3) Uiso 0.50 1 d P A 1
H5A1 H 0.6056 -0.1132 0.2739 0.138 Uiso 0.50 1 calc PR A 1
H5A2 H 0.5047 -0.1575 0.1625 0.138 Uiso 0.50 1 calc PR A 1
H5A3 H 0.4617 -0.0593 0.2323 0.138 Uiso 0.50 1 calc PR A 1
N1B N 0.5000 0.0000 0.0000 0.0353(13) Uani 0.50 2 d SP . 2
C1B C 0.4239(15) -0.0634(10) 0.0892(11) 0.048(3) Uani 0.50 1 d P C 2
H1B1 H 0.3829 -0.1240 0.0477 0.058 Uiso 0.50 1 calc PR C 2
H1B2 H 0.3493 -0.0233 0.1189 0.058 Uiso 0.50 1 calc PR C 2
C2B C 0.5545(14) 0.0974(9) 0.0619(11) 0.046(3) Uani 0.50 1 d P D 2
H2B1 H 0.6021 0.1373 0.0040 0.055 Uiso 0.50 1 calc PR D 2
H2B2 H 0.6225 0.0806 0.1323 0.055 Uiso 0.50 1 calc PR D 2
C4B C 0.4333(10) 0.1640(6) 0.1078(9) 0.080(3) Uani 0.50 1 d P D 2
H4B1 H 0.4724 0.2253 0.1468 0.120 Uiso 0.50 1 calc PR D 2
H4B2 H 0.3870 0.1253 0.1663 0.120 Uiso 0.50 1 calc PR D 2
H4B3 H 0.3668 0.1821 0.0381 0.120 Uiso 0.50 1 calc PR D 2
C5B C 0.5388(11) -0.0959(7) 0.2041(9) 0.092(3) Uiso 0.50 1 d P C 2
H5B1 H 0.4941 -0.1361 0.2623 0.138 Uiso 0.50 1 calc PR C 2
H5B2 H 0.5785 -0.0353 0.2444 0.138 Uiso 0.50 1 calc PR C 2
H5B3 H 0.6118 -0.1355 0.1735 0.138 Uiso 0.50 1 calc PR C 2

loop_
_atom_site_aniso_label
_atom_site_aniso_U_11
_atom_site_aniso_U_22
_atom_site_aniso_U_33
_atom_site_aniso_U_23
_atom_site_aniso_U_13
_atom_site_aniso_U_12
Au 0.03633(16) 0.04825(19) 0.02683(14) 0.00487(18) -0.00052(10) 0.0011(2)
S1 0.0839(14) 0.0427(9) 0.0343(8) -0.0013(7) -0.0132(8) -0.0009(9)
S2 0.0618(11) 0.0417(8) 0.0333(7) 0.0031(7) -0.0045(7) 0.0056(8)
S3 0.0755(12) 0.0371(8) 0.0323(7) 0.0002(6) -0.0056(8) 0.0095(8)
S4 0.0803(13) 0.0549(10) 0.0351(8) -0.0005(8) -0.0174(8) 0.0138(9)
C1 0.053(4) 0.041(3) 0.028(3) 0.005(3) -0.001(3) 0.005(3)
C2 0.034(3) 0.041(3) 0.025(2) 0.006(2) 0.000(2) 0.002(2)
C3 0.042(4) 0.046(3) 0.031(3) -0.004(3) 0.000(3) 0.004(3)
C4 0.048(4) 0.036(3) 0.039(3) -0.002(3) -0.002(3) -0.007(3)
C5 0.069(5) 0.046(4) 0.064(5) -0.012(3) 0.012(4) 0.001(3)
N1 0.040(3) 0.039(3) 0.029(2) 0.0001(19) -0.0001(19) 0.000(2)
N1A 0.032(3) 0.034(3) 0.039(3) -0.005(4) 0.000(2) -0.008(4)
C1A 0.062(9) 0.079(11) 0.048(8) -0.007(7) -0.022(7) -0.015(8)
C2A 0.039(8) 0.038(7) 0.067(9) -0.004(6) 0.016(7) -0.002(6)
C4A 0.095(7) 0.051(4) 0.098(6) -0.033(4) 0.029(5) 0.001(4)
N1B 0.032(3) 0.034(3) 0.039(3) -0.005(4) 0.000(2) -0.008(4)
C1B 0.059(9) 0.047(7) 0.042(7) 0.005(6) 0.019(6) -0.011(7)
C2B 0.055(8) 0.038(7) 0.043(7) 0.002(6) 0.006(6) -0.014(6)
C4B 0.095(7) 0.051(4) 0.098(6) -0.033(4) 0.029(5) 0.001(4)

loop_
_atom_type_symbol
_atom_type_description
_atom_type_scat_dispersion_real
_atom_type_scat_dispersion_imag
_atom_type_scat_source
C C 0.0033 0.0016 'International Tables Vol C Tables 4.2.6.8 and 6.1.1.4'
H H 0.0000 0.0000 'International Tables Vol C Tables 4.2.6.8 and 6.1.1.4'
N N 0.0061 0.0033 'International Tables Vol C Tables 4.2.6.8 and 6.1.1.4'
S S 0.1246 0.1234 'International Tables Vol C Tables 4.2.6.8 and 6.1.1.4'
Au Au -2.0133 8.8022 'International Tables Vol C Tables 4.2.6.8 and 6.1.1.4'

loop_
_geom_angle_atom_site_label_1
_geom_angle_atom_site_label_2
_geom_angle_atom_site_label_3
_geom_angle
_geom_angle_site_symmetry_1
_geom_angle_site_symmetry_3
S2 Au S2 180.00(4) . 3
S2 Au S1 88.17(5) . 3
S2 Au S1 91.83(5) 3 3
S2 Au S1 91.83(5) . .
S2 Au S1 88.17(5) 3 .
S1 Au S1 180.00(8) 3 .
C1 S1 Au 98.6(2) . .
C2 S2 Au 98.14(19) . .
C1 S3 C3 92.3(3) . .
C2 C1 S3 111.1(4) . .
C2 C1 S1 125.1(4) . .
S3 C1 S1 123.8(4) . .
C1 C2 N1 113.1(5) . .
C1 C2 S2 125.1(4) . .
N1 C2 S2 121.7(4) . .
N1 C3 S4 128.0(4) . .
N1 C3 S3 108.8(4) . .
S4 C3 S3 123.1(4) . .
N1 C4 C5 112.6(5) . .
N1 C4 H4A 109.1 . .
C5 C4 H4A 109.1 . .
N1 C4 H4B 109.1 . .
C5 C4 H4B 109.1 . .
H4A C4 H4B 107.8 . .
C4 C5 H5A 109.5 . .
C4 C5 H5B 109.5 . .
H5A C5 H5B 109.5 . .
C4 C5 H5C 109.5 . .
H5A C5 H5C 109.5 . .
H5B C5 H5C 109.5 . .
C3 N1 C2 114.6(4) . .
C3 N1 C4 123.0(5) . .
C2 N1 C4 122.4(5) . .
C2A N1A C2A 180.0(13) 3_655 .
C2A N1A C1A 110.8(8) 3_655 3_655
C2A N1A C1A 69.2(8) . 3_655
C2A N1A C1A 69.2(8) 3_655 .
C2A N1A C1A 110.8(8) . .
C1A N1A C1A 180.0(16) 3_655 .
N1A C1A C5A 106.1(9) . .
N1A C1A H1A1 110.5 . .
C5A C1A H1A1 110.5 . .
N1A C1A H1A2 110.5 . .
C5A C1A H1A2 110.5 . .
H1A1 C1A H1A2 108.7 . .
N1A C2A C4A 111.9(8) . .
N1A C2A H2A1 109.2 . .
C4A C2A H2A1 109.2 . .
N1A C2A H2A2 109.2 . .
C4A C2A H2A2 109.2 . .
H2A1 C2A H2A2 107.9 . .
C2A C4A H4A1 109.5 . .
C2A C4A H4A2 109.5 . .
H4A1 C4A H4A2 109.5 . .
C2A C4A H4A3 109.5 . .
H4A1 C4A H4A3 109.5 . .
H4A2 C4A H4A3 109.5 . .
C1A C5A H5A1 109.5 . .
C1A C5A H5A2 109.5 . .
H5A1 C5A H5A2 109.5 . .
C1A C5A H5A3 109.5 . .
H5A1 C5A H5A3 109.5 . .
H5A2 C5A H5A3 109.5 . .
H1B1 C1B H1B2 108.5 . .
H2B1 C2B H2B2 107.9 . .

loop_
_geom_bond_atom_site_label_1
_geom_bond_atom_site_label_2
_geom_bond_distance
_geom_bond_site_symmetry_2
Au S2 2.3287(15) .
Au S2 2.3287(15) 3
Au S1 2.3321(16) 3
Au S1 2.3321(16) .
S1 C1 1.744(6) .
S2 C2 1.760(5) .
S3 C1 1.731(6) .
S3 C3 1.743(6) .
S4 C3 1.658(6) .
C1 C2 1.332(8) .
C2 N1 1.416(7) .
C3 N1 1.356(7) .
C4 N1 1.461(7) .
C4 C5 1.519(9) .
C4 H4A 0.9700 .
C4 H4B 0.9700 .
C5 H5A 0.9600 .
C5 H5B 0.9600 .
C5 H5C 0.9600 .
N1A C2A 1.484(13) 3_655
N1A C2A 1.484(13) .
N1A C1A 1.544(13) 3_655
N1A C1A 1.544(13) .
C1A C5A 1.624(17) .
C1A H1A1 0.9700 .
C1A H1A2 0.9700 .
C2A C4A 1.596(14) .
C2A H2A1 0.9700 .
C2A H2A2 0.9700 .
C4A H4A1 0.9600 .
C4A H4A2 0.9600 .
C4A H4A3 0.9600 .
C5A H5A1 0.9600 .
C5A H5A2 0.9600 .
C5A H5A3 0.9600 .
C1B H1B1 0.9700 .
C1B H1B2 0.9700 .
C2B H2B1 0.9700 .
C2B H2B2 0.9700 .
